data_4110197
loop_
_publ_author_name
'Jason D. Masuda'
'Wolfgang W. Schoeller'
'Bruno Donnadieu'
'Guy Bertrand'

_publ_contact_author 'Prof G. Bertrand'
_publ_contact_author_address
;
University of California
UCR-CNRS Joint Research Lab
(UMR 2282) 
Department of Chemistry
Riverside, CA 92521 USA 
;
_publ_contact_author_email ' guy.bertrand@ucr.edu '
_publ_contact_author_fax 951-827-4713
_publ_section_title
;
 NHC-Mediated Aggregation of P4: Isolation of a P12 Cluster
;
_journal_name_full 'Journal of the American Chemical Society'
_journal_page_first 14180
_journal_page_last 14181
_journal_paper_doi 10.1021/ja077296u
_journal_volume 129
_journal_year 2007
_chemical_formula_moiety 'C54 H75 N4 P12'
_chemical_formula_sum 'C54 H75 N4 P12'
_chemical_formula_weight 1151.82
_chemical_name_systematic
;
 ?
;
_space_group_IT_number 14
_symmetry_cell_setting monoclinic
_symmetry_space_group_name_Hall '-P 2ybc'
_symmetry_space_group_name_H-M 'P 1 21/c 1'
_atom_sites_solution_hydrogens geom
_atom_sites_solution_primary direct
_atom_sites_solution_secondary difmap
_audit_creation_method SHELXL-97
_cell_angle_alpha 90.00
_cell_angle_beta 96.5960(10)
_cell_angle_gamma 90.00
_cell_formula_units_Z 4
_cell_length_a 10.6657(11)
_cell_length_b 15.3695(17)
_cell_length_c 38.351(4)
_cell_measurement_reflns_used 5694
_cell_measurement_temperature 100(2)
_cell_measurement_theta_max 24.76
_cell_measurement_theta_min 2.30
_cell_volume 6245.1(11)
_computing_cell_refinement 'Bruker SMART'
_computing_data_collection 'Bruker SMART'
_computing_data_reduction 'Bruker SAINT'
_computing_molecular_graphics 'Ortep 3'
_computing_publication_material 'Bruker SHELXTL'
_computing_structure_refinement 'SHELXL-97 (Sheldrick, 1997)'
_computing_structure_solution Sir92
_diffrn_ambient_temperature 100(2)
_diffrn_measured_fraction_theta_full 0.994
_diffrn_measured_fraction_theta_max 0.994
_diffrn_measurement_device_type 'CCD area detector'
_diffrn_measurement_method 'phi and omega scans'
_diffrn_radiation_monochromator graphite
_diffrn_radiation_source 'fine-focus sealed tube'
_diffrn_radiation_type MoK\a
_diffrn_radiation_wavelength 0.71073
_diffrn_reflns_av_R_equivalents 0.0777
_diffrn_reflns_av_sigmaI/netI 0.0844
_diffrn_reflns_limit_h_max 13
_diffrn_reflns_limit_h_min -13
_diffrn_reflns_limit_k_max 19
_diffrn_reflns_limit_k_min -13
_diffrn_reflns_limit_l_max 47
_diffrn_reflns_limit_l_min -47
_diffrn_reflns_number 44549
_diffrn_reflns_theta_full 26.40
_diffrn_reflns_theta_max 26.40
_diffrn_reflns_theta_min 1.70
_exptl_absorpt_coefficient_mu 0.363
_exptl_absorpt_correction_T_max 0.9646
_exptl_absorpt_correction_T_min 0.8927
_exptl_absorpt_correction_type multi-scan
_exptl_absorpt_process_details 'SADABS, version 2004/1'
_exptl_crystal_colour 'light yellow'
_exptl_crystal_density_diffrn 1.225
_exptl_crystal_description 'prism frag'
_exptl_crystal_F_000 2428
_exptl_crystal_size_max 0.32
_exptl_crystal_size_mid 0.13
_exptl_crystal_size_min 0.10
_refine_diff_density_max 0.702
_refine_diff_density_min -0.309
_refine_diff_density_rms 0.075
_refine_ls_extinction_coef 0.00019(12)
_refine_ls_extinction_expression Fc^*^=kFc[1+0.001xFc^2^\l^3^/sin(2\q)]^-1/4^
_refine_ls_extinction_method SHELXL
_refine_ls_goodness_of_fit_ref 1.025
_refine_ls_hydrogen_treatment constr
_refine_ls_matrix_type full
_refine_ls_number_parameters 647
_refine_ls_number_reflns 12736
_refine_ls_number_restraints 0
_refine_ls_restrained_S_all 1.025
_refine_ls_R_factor_all 0.0942
_refine_ls_R_factor_gt 0.0535
_refine_ls_shift/su_max 0.002
_refine_ls_shift/su_mean 0.000
_refine_ls_structure_factor_coef Fsqd
_refine_ls_weighting_details 'calc w=1/[\s^2^(Fo^2^)+(0.0503P)^2^+1.9090P] where P=(Fo^2^+2Fc^2^)/3'
_refine_ls_weighting_scheme calc
_refine_ls_wR_factor_gt 0.1093
_refine_ls_wR_factor_ref 0.1246
_reflns_number_gt 8466
_reflns_number_total 12736
_reflns_threshold_expression >2sigma(I)
_cod_data_source_file ja077296usi20071017_014618_1.cif
_cod_data_source_block 3
_cod_original_cell_volume 6245.1(12)
_cod_database_code 4110197

loop_
_symmetry_equiv_pos_as_xyz
'x, y, z'
'-x, y+1/2, -z+1/2'
'-x, -y, -z'
'x, -y-1/2, z-1/2'

loop_
_atom_site_label
_atom_site_type_symbol
_atom_site_fract_x
_atom_site_fract_y
_atom_site_fract_z
_atom_site_U_iso_or_equiv
_atom_site_adp_type
_atom_site_occupancy
_atom_site_symmetry_multiplicity
_atom_site_calc_flag
_atom_site_refinement_flags
P1 P 0.77906(8) 0.15489(6) 0.12062(2) 0.0225(2) Uani 1 1 d .
P2 P 0.79048(8) 0.09677(6) 0.17336(2) 0.0212(2) Uani 1 1 d .
P3 P 0.63717(8) 0.17537(6) 0.19306(2) 0.0226(2) Uani 1 1 d .
P4 P 0.62673(7) 0.11489(6) 0.24513(2) 0.0223(2) Uani 1 1 d .
P5 P 0.62128(8) 0.24128(6) 0.27319(2) 0.0234(2) Uani 1 1 d .
P6 P 0.75217(8) 0.21859(6) 0.32129(2) 0.0230(2) Uani 1 1 d .
P7 P 0.80560(7) 0.08007(6) 0.31619(2) 0.0211(2) Uani 1 1 d .
P8 P 1.00364(7) 0.10013(6) 0.33649(2) 0.0210(2) Uani 1 1 d .
P9 P 0.81993(8) 0.07141(6) 0.25957(2) 0.0208(2) Uani 1 1 d .
P10 P 0.92128(7) 0.19146(6) 0.25034(2) 0.0199(2) Uani 1 1 d .
P11 P 0.83289(7) 0.22697(6) 0.19698(2) 0.0206(2) Uani 1 1 d .
P12 P 0.81762(8) 0.29087(6) 0.27692(2) 0.0224(2) Uani 1 1 d .
N1 N 0.7324(2) 0.08570(17) 0.05579(6) 0.0199(6) Uani 1 1 d .
N2 N 0.7077(2) -0.01554(17) 0.09502(6) 0.0190(6) Uani 1 1 d .
N3 N 0.9808(2) -0.07376(17) 0.36419(6) 0.0168(6) Uani 1 1 d .
N4 N 1.1702(2) -0.01473(17) 0.36868(6) 0.0189(6) Uani 1 1 d .
C1 C 0.7381(3) 0.0693(2) 0.09120(8) 0.0188(7) Uani 1 1 d .
C3 C 0.6997(3) -0.0613(2) 0.06106(8) 0.0255(8) Uani 1 1 d .
H3A H 0.6289 -0.1033 0.0586 0.031 Uiso 1 1 calc R
H3B H 0.7793 -0.0923 0.0582 0.031 Uiso 1 1 calc R
C4 C 0.6769(3) 0.0125(2) 0.03506(8) 0.0248(8) Uani 1 1 d .
H4A H 0.7204 0.0025 0.0140 0.030 Uiso 1 1 calc R
H4B H 0.5857 0.0216 0.0279 0.030 Uiso 1 1 calc R
C5 C 0.7418(3) 0.1715(2) 0.04210(8) 0.0251(8) Uani 1 1 d .
C6 C 0.6353(3) 0.2262(2) 0.03926(8) 0.0310(9) Uani 1 1 d .
C7 C 0.6483(4) 0.3096(3) 0.02624(10) 0.0447(11) Uani 1 1 d .
H7 H 0.5780 0.3479 0.0240 0.054 Uiso 1 1 calc R
C8 C 0.7613(5) 0.3371(3) 0.01663(10) 0.0485(11) Uani 1 1 d .
H8 H 0.7688 0.3950 0.0085 0.058 Uiso 1 1 calc R
C9 C 0.8648(4) 0.2826(3) 0.01847(9) 0.0461(11) Uani 1 1 d .
H9 H 0.9413 0.3029 0.0109 0.055 Uiso 1 1 calc R
C10 C 0.8580(3) 0.1969(3) 0.03155(9) 0.0338(9) Uani 1 1 d .
C11 C 0.7294(3) -0.0665(2) 0.12673(8) 0.0209(7) Uani 1 1 d .
C12 C 0.8511(3) -0.1010(2) 0.13615(8) 0.0259(8) Uani 1 1 d .
C13 C 0.8654(4) -0.1571(3) 0.16453(10) 0.0403(10) Uani 1 1 d .
H13 H 0.9456 -0.1827 0.1713 0.048 Uiso 1 1 calc R
C14 C 0.7662(4) -0.1766(3) 0.18317(10) 0.0463(11) Uani 1 1 d .
H14 H 0.7780 -0.2163 0.2022 0.056 Uiso 1 1 calc R
C15 C 0.6497(4) -0.1386(3) 0.17431(9) 0.0390(10) Uani 1 1 d .
H15 H 0.5833 -0.1505 0.1881 0.047 Uiso 1 1 calc R
C16 C 0.6275(3) -0.0834(2) 0.14558(9) 0.0286(8) Uani 1 1 d .
C17 C 0.5089(3) 0.1964(3) 0.04943(9) 0.0365(9) Uani 1 1 d .
H17 H 0.5220 0.1381 0.0609 0.044 Uiso 1 1 calc R
C18 C 0.4568(4) 0.2576(3) 0.07591(12) 0.0581(13) Uani 1 1 d .
H18A H 0.4389 0.3146 0.0650 0.070 Uiso 1 1 calc R
H18B H 0.5193 0.2643 0.0965 0.070 Uiso 1 1 calc R
H18C H 0.3789 0.2331 0.0831 0.070 Uiso 1 1 calc R
C19 C 0.4136(4) 0.1846(3) 0.01688(11) 0.0545(12) Uani 1 1 d .
H19A H 0.4379 0.1958 -0.0058 0.065 Uiso 1 1 calc R
H19B H 0.3301 0.1660 0.0193 0.065 Uiso 1 1 calc R
C20 C 0.9706(3) 0.1377(3) 0.03444(9) 0.0397(10) Uani 1 1 d .
H20 H 0.9416 0.0793 0.0418 0.048 Uiso 1 1 calc R
C21 C 1.0225(4) 0.1255(4) -0.00087(12) 0.0700(16) Uani 1 1 d .
H21A H 1.0591 0.1803 -0.0079 0.084 Uiso 1 1 calc R
H21B H 0.9538 0.1080 -0.0187 0.084 Uiso 1 1 calc R
H21C H 1.0877 0.0802 0.0014 0.084 Uiso 1 1 calc R
C22 C 1.0734(4) 0.1676(4) 0.06248(12) 0.0670(15) Uani 1 1 d .
H22A H 1.1089 0.2227 0.0553 0.080 Uiso 1 1 calc R
H22B H 1.1402 0.1235 0.0656 0.080 Uiso 1 1 calc R
H22C H 1.0376 0.1759 0.0847 0.080 Uiso 1 1 calc R
C23 C 0.9647(3) -0.0758(2) 0.11773(9) 0.0319(9) Uani 1 1 d .
H23 H 0.9352 -0.0344 0.0984 0.038 Uiso 1 1 calc R
C24 C 1.0214(4) -0.1553(3) 0.10127(10) 0.0449(11) Uani 1 1 d .
H24A H 1.0455 -0.1988 0.1195 0.054 Uiso 1 1 calc R
H24B H 1.0963 -0.1376 0.0904 0.054 Uiso 1 1 calc R
H24C H 0.9589 -0.1804 0.0834 0.054 Uiso 1 1 calc R
C25 C 1.0643(3) -0.0290(3) 0.14307(10) 0.0420(10) Uani 1 1 d .
H25A H 1.0270 0.0231 0.1524 0.050 Uiso 1 1 calc R
H25B H 1.1356 -0.0122 0.1305 0.050 Uiso 1 1 calc R
H25C H 1.0940 -0.0681 0.1625 0.050 Uiso 1 1 calc R
C26 C 0.5004(3) -0.0411(3) 0.13556(10) 0.0377(10) Uani 1 1 d .
H26 H 0.5170 0.0175 0.1257 0.045 Uiso 1 1 calc R
C27 C 0.4186(4) -0.0898(4) 0.10747(11) 0.0639(14) Uani 1 1 d .
H27A H 0.4667 -0.1015 0.0877 0.077 Uiso 1 1 calc R
H27B H 0.3443 -0.0546 0.0994 0.077 Uiso 1 1 calc R
H27C H 0.3916 -0.1449 0.1170 0.077 Uiso 1 1 calc R
C28 C 0.4282(4) -0.0259(3) 0.16734(11) 0.0587(13) Uani 1 1 d .
H28A H 0.3928 -0.0811 0.1744 0.070 Uiso 1 1 calc R
H28B H 0.3598 0.0158 0.1611 0.070 Uiso 1 1 calc R
H28C H 0.4860 -0.0027 0.1868 0.070 Uiso 1 1 calc R
C29 C 1.0454(3) -0.0009(2) 0.35727(7) 0.0186(7) Uani 1 1 d .
C30 C 1.1945(3) -0.1055(2) 0.37921(8) 0.0207(7) Uani 1 1 d .
H30A H 1.2527 -0.1093 0.4012 0.025 Uiso 1 1 calc R
H30B H 1.2298 -0.1389 0.3606 0.025 Uiso 1 1 calc R
C31 C 1.0628(3) -0.1371(2) 0.38454(9) 0.0223(7) Uani 1 1 d .
H31A H 1.0478 -0.1968 0.3753 0.027 Uiso 1 1 calc R
H31B H 1.0496 -0.1359 0.4097 0.027 Uiso 1 1 calc R
C32 C 0.8470(3) -0.0776(2) 0.36666(8) 0.0203(7) Uani 1 1 d .
C33 C 0.7952(3) -0.0274(2) 0.39222(8) 0.0214(7) Uani 1 1 d .
C34 C 0.6652(3) -0.0297(2) 0.39259(8) 0.0273(8) Uani 1 1 d .
H34 H 0.6272 0.0054 0.4089 0.033 Uiso 1 1 calc R
C35 C 0.5904(3) -0.0825(2) 0.36958(9) 0.0300(9) Uani 1 1 d .
H35 H 0.5014 -0.0824 0.3699 0.036 Uiso 1 1 calc R
C36 C 0.6438(3) -0.1348(2) 0.34636(9) 0.0280(8) Uani 1 1 d .
H36 H 0.5913 -0.1726 0.3315 0.034 Uiso 1 1 calc R
C37 C 0.7737(3) -0.1339(2) 0.34407(8) 0.0213(7) Uani 1 1 d .
C38 C 1.2711(3) 0.0452(2) 0.36547(8) 0.0189(7) Uani 1 1 d .
C39 C 1.3189(3) 0.0560(2) 0.33313(8) 0.0222(7) Uani 1 1 d .
C40 C 1.4184(3) 0.1148(2) 0.33211(9) 0.0292(8) Uani 1 1 d .
H40 H 1.4530 0.1236 0.3106 0.035 Uiso 1 1 calc R
C41 C 1.4672(3) 0.1601(2) 0.36131(9) 0.0327(9) Uani 1 1 d .
H41 H 1.5341 0.2002 0.3598 0.039 Uiso 1 1 calc R
C42 C 1.4195(3) 0.1476(2) 0.39295(9) 0.0294(8) Uani 1 1 d .
H42 H 1.4546 0.1790 0.4131 0.035 Uiso 1 1 calc R
C43 C 1.3213(3) 0.0899(2) 0.39580(8) 0.0219(7) Uani 1 1 d .
C44 C 0.8748(3) 0.0270(2) 0.41962(8) 0.0272(8) Uani 1 1 d .
H44 H 0.9628 0.0291 0.4130 0.033 Uiso 1 1 calc R
C45 C 0.8273(3) 0.1199(2) 0.42131(9) 0.0344(9) Uani 1 1 d .
H45A H 0.7423 0.1197 0.4287 0.041 Uiso 1 1 calc R
H45B H 0.8247 0.1469 0.3981 0.041 Uiso 1 1 calc R
H45C H 0.8842 0.1531 0.4383 0.041 Uiso 1 1 calc R
C46 C 0.8794(4) -0.0172(3) 0.45562(9) 0.0417(10) Uani 1 1 d .
H46A H 0.9316 0.0175 0.4732 0.050 Uiso 1 1 calc R
H46B H 0.9159 -0.0755 0.4544 0.050 Uiso 1 1 calc R
H46C H 0.7937 -0.0218 0.4623 0.050 Uiso 1 1 calc R
C47 C 0.8285(3) -0.1922(2) 0.31772(8) 0.0270(8) Uani 1 1 d .
H47 H 0.9192 -0.1761 0.3175 0.032 Uiso 1 1 calc R
C48 C 0.7623(4) -0.1809(3) 0.28054(9) 0.0384(9) Uani 1 1 d .
H48A H 0.6745 -0.2003 0.2797 0.046 Uiso 1 1 calc R
H48B H 0.8058 -0.2158 0.2642 0.046 Uiso 1 1 calc R
H48C H 0.7642 -0.1195 0.2738 0.046 Uiso 1 1 calc R
C49 C 0.8231(4) -0.2870(3) 0.32850(10) 0.0390(10) Uani 1 1 d .
H49A H 0.8688 -0.2946 0.3520 0.047 Uiso 1 1 calc R
H49B H 0.8621 -0.3232 0.3117 0.047 Uiso 1 1 calc R
H49C H 0.7348 -0.3045 0.3288 0.047 Uiso 1 1 calc R
C50 C 1.2717(3) 0.0057(2) 0.30021(8) 0.0239(8) Uani 1 1 d .
H50 H 1.1931 -0.0258 0.3047 0.029 Uiso 1 1 calc R
C51 C 1.3694(3) -0.0624(2) 0.29216(9) 0.0317(9) Uani 1 1 d .
H51A H 1.3402 -0.0917 0.2700 0.038 Uiso 1 1 calc R
H51B H 1.3801 -0.1053 0.3112 0.038 Uiso 1 1 calc R
H51C H 1.4502 -0.0337 0.2901 0.038 Uiso 1 1 calc R
C52 C 1.2388(3) 0.0652(3) 0.26845(9) 0.0357(9) Uani 1 1 d .
H52A H 1.1788 0.1098 0.2742 0.043 Uiso 1 1 calc R
H52B H 1.2008 0.0307 0.2485 0.043 Uiso 1 1 calc R
H52C H 1.3158 0.0934 0.2623 0.043 Uiso 1 1 calc R
C53 C 1.2707(3) 0.0779(2) 0.43123(8) 0.0283(8) Uani 1 1 d .
H53 H 1.2133 0.0262 0.4292 0.034 Uiso 1 1 calc R
C54 C 1.1928(4) 0.1563(3) 0.43975(10) 0.0440(11) Uani 1 1 d .
H54A H 1.1586 0.1465 0.4621 0.053 Uiso 1 1 calc R
H54B H 1.1232 0.1646 0.4210 0.053 Uiso 1 1 calc R
H54C H 1.2465 0.2082 0.4416 0.053 Uiso 1 1 calc R
C55 C 1.3765(4) 0.0590(3) 0.46060(9) 0.0425(10) Uani 1 1 d .
H55A H 1.4247 0.0082 0.4543 0.051 Uiso 1 1 calc R
H55B H 1.3400 0.0471 0.4824 0.051 Uiso 1 1 calc R
H55C H 1.4326 0.1095 0.4639 0.051 Uiso 1 1 calc R

loop_
_atom_site_aniso_label
_atom_site_aniso_U_11
_atom_site_aniso_U_22
_atom_site_aniso_U_33
_atom_site_aniso_U_23
_atom_site_aniso_U_13
_atom_site_aniso_U_12
P1 0.0316(5) 0.0196(5) 0.0165(4) -0.0007(4) 0.0038(3) -0.0039(4)
P2 0.0234(4) 0.0225(5) 0.0178(4) 0.0003(4) 0.0030(3) -0.0006(4)
P3 0.0198(4) 0.0279(6) 0.0201(4) 0.0023(4) 0.0019(3) 0.0012(4)
P4 0.0193(4) 0.0280(6) 0.0201(4) 0.0018(4) 0.0036(3) -0.0032(4)
P5 0.0211(4) 0.0290(6) 0.0208(4) 0.0011(4) 0.0046(3) 0.0059(4)
P6 0.0226(4) 0.0289(6) 0.0183(4) 0.0005(4) 0.0050(3) 0.0042(4)
P7 0.0206(4) 0.0247(5) 0.0185(4) 0.0034(4) 0.0036(3) 0.0006(4)
P8 0.0187(4) 0.0210(5) 0.0236(5) 0.0033(4) 0.0034(3) 0.0001(4)
P9 0.0234(4) 0.0195(5) 0.0197(4) 0.0014(4) 0.0032(3) 0.0008(4)
P10 0.0176(4) 0.0236(5) 0.0189(4) 0.0003(4) 0.0036(3) -0.0012(4)
P11 0.0227(4) 0.0218(5) 0.0175(4) 0.0012(4) 0.0035(3) -0.0013(4)
P12 0.0259(5) 0.0207(5) 0.0207(4) -0.0007(4) 0.0034(3) -0.0002(4)
N1 0.0255(14) 0.0179(16) 0.0163(14) -0.0003(11) 0.0025(10) -0.0033(12)
N2 0.0219(14) 0.0164(16) 0.0186(14) 0.0003(11) 0.0023(10) 0.0001(11)
N3 0.0158(13) 0.0158(15) 0.0195(14) 0.0032(11) 0.0047(10) 0.0006(11)
N4 0.0158(13) 0.0165(16) 0.0245(14) 0.0013(12) 0.0024(10) -0.0005(11)
C1 0.0121(15) 0.022(2) 0.0225(17) 0.0026(14) 0.0044(12) -0.0017(13)
C3 0.0325(19) 0.022(2) 0.0219(18) -0.0046(15) 0.0016(14) -0.0038(15)
C4 0.0311(18) 0.021(2) 0.0220(18) -0.0038(15) 0.0021(14) -0.0023(15)
C5 0.038(2) 0.022(2) 0.0149(17) -0.0026(14) 0.0018(14) -0.0082(16)
C6 0.048(2) 0.023(2) 0.0194(18) -0.0019(15) -0.0050(15) 0.0019(17)
C7 0.066(3) 0.033(3) 0.031(2) 0.0023(19) -0.0108(19) 0.004(2)
C8 0.083(3) 0.032(3) 0.029(2) 0.0078(19) 0.000(2) -0.009(2)
C9 0.064(3) 0.051(3) 0.024(2) 0.0006(19) 0.0106(19) -0.029(2)
C10 0.047(2) 0.036(2) 0.0197(18) -0.0044(17) 0.0103(16) -0.0145(19)
C11 0.0290(18) 0.0131(18) 0.0200(17) 0.0021(14) 0.0010(13) -0.0025(14)
C12 0.0292(18) 0.021(2) 0.0264(18) 0.0004(15) -0.0029(14) -0.0010(15)
C13 0.042(2) 0.034(3) 0.043(2) 0.0070(19) -0.0063(18) 0.0041(19)
C14 0.059(3) 0.043(3) 0.035(2) 0.016(2) -0.005(2) -0.006(2)
C15 0.046(2) 0.038(3) 0.033(2) 0.0087(18) 0.0077(17) -0.0167(19)
C16 0.0313(19) 0.026(2) 0.0292(19) 0.0003(16) 0.0048(15) -0.0136(16)
C17 0.035(2) 0.035(2) 0.038(2) -0.0093(18) -0.0044(16) 0.0090(17)
C18 0.045(3) 0.054(3) 0.075(3) -0.026(3) 0.003(2) 0.011(2)
C19 0.041(2) 0.069(4) 0.048(3) -0.007(2) -0.0167(19) -0.009(2)
C20 0.033(2) 0.054(3) 0.035(2) -0.0117(19) 0.0165(16) -0.0149(19)
C21 0.059(3) 0.104(5) 0.051(3) -0.026(3) 0.023(2) -0.011(3)
C22 0.044(3) 0.099(5) 0.058(3) -0.027(3) 0.009(2) 0.004(3)
C23 0.0291(19) 0.027(2) 0.038(2) -0.0030(17) 0.0001(15) 0.0053(16)
C24 0.042(2) 0.046(3) 0.047(2) -0.008(2) 0.0042(18) 0.015(2)
C25 0.028(2) 0.045(3) 0.053(3) -0.007(2) 0.0013(17) 0.0018(18)
C26 0.0226(19) 0.049(3) 0.042(2) 0.0081(19) 0.0081(16) -0.0076(18)
C27 0.039(2) 0.097(4) 0.055(3) -0.010(3) 0.004(2) 0.008(3)
C28 0.044(3) 0.067(4) 0.068(3) -0.015(3) 0.018(2) -0.009(2)
C29 0.0193(16) 0.022(2) 0.0156(16) -0.0042(13) 0.0047(12) 0.0022(14)
C30 0.0177(16) 0.020(2) 0.0241(17) -0.0004(14) 0.0010(13) 0.0020(14)
C31 0.0199(16) 0.0174(19) 0.0298(18) 0.0031(14) 0.0031(13) 0.0034(14)
C32 0.0175(16) 0.0200(19) 0.0240(17) 0.0085(14) 0.0049(12) 0.0000(14)
C33 0.0239(17) 0.022(2) 0.0189(16) 0.0073(14) 0.0054(13) 0.0034(14)
C34 0.0246(18) 0.032(2) 0.0276(19) 0.0071(16) 0.0111(14) 0.0046(16)
C35 0.0176(17) 0.038(2) 0.036(2) 0.0079(17) 0.0061(14) 0.0015(16)
C36 0.0194(17) 0.028(2) 0.037(2) 0.0036(16) 0.0027(14) -0.0051(15)
C37 0.0218(17) 0.020(2) 0.0225(17) 0.0056(14) 0.0055(13) -0.0003(14)
C38 0.0139(15) 0.0143(18) 0.0285(18) -0.0008(14) 0.0032(12) 0.0017(13)
C39 0.0153(16) 0.022(2) 0.0295(18) -0.0008(15) 0.0032(13) 0.0017(14)
C40 0.0240(18) 0.030(2) 0.035(2) 0.0005(17) 0.0087(15) -0.0033(16)
C41 0.0235(18) 0.028(2) 0.047(2) -0.0010(18) 0.0072(16) -0.0120(16)
C42 0.0269(18) 0.026(2) 0.034(2) -0.0092(16) 0.0011(15) -0.0003(16)
C43 0.0163(16) 0.020(2) 0.0298(18) -0.0005(15) 0.0026(13) 0.0042(14)
C44 0.0251(18) 0.037(2) 0.0201(17) -0.0027(16) 0.0045(13) 0.0061(16)
C45 0.041(2) 0.036(2) 0.0270(19) -0.0017(17) 0.0073(16) 0.0032(18)
C46 0.054(2) 0.050(3) 0.0207(19) -0.0033(18) 0.0021(17) 0.017(2)
C47 0.0262(18) 0.025(2) 0.0292(19) -0.0060(16) 0.0016(14) -0.0019(15)
C48 0.046(2) 0.034(3) 0.034(2) -0.0063(18) -0.0003(17) 0.0021(19)
C49 0.042(2) 0.032(3) 0.041(2) -0.0017(19) 0.0012(17) 0.0011(18)
C50 0.0190(16) 0.028(2) 0.0248(18) -0.0011(15) 0.0058(13) -0.0020(14)
C51 0.0295(19) 0.035(2) 0.0298(19) -0.0070(17) 0.0014(15) 0.0021(17)
C52 0.034(2) 0.044(3) 0.031(2) 0.0026(18) 0.0068(15) 0.0034(18)
C53 0.0273(18) 0.029(2) 0.0289(19) -0.0074(16) 0.0045(14) -0.0023(16)
C54 0.045(2) 0.044(3) 0.045(2) -0.016(2) 0.0147(18) 0.007(2)
C55 0.043(2) 0.052(3) 0.031(2) 0.0012(19) 0.0000(17) -0.006(2)

loop_
_atom_type_symbol
_atom_type_description
_atom_type_scat_dispersion_real
_atom_type_scat_dispersion_imag
_atom_type_scat_source
C C 0.0033 0.0016 'International Tables Vol C Tables 4.2.6.8 and 6.1.1.4'
H H 0.0000 0.0000 'International Tables Vol C Tables 4.2.6.8 and 6.1.1.4'
N N 0.0061 0.0033 'International Tables Vol C Tables 4.2.6.8 and 6.1.1.4'
P P 0.1023 0.0942 'International Tables Vol C Tables 4.2.6.8 and 6.1.1.4'

loop_
_geom_angle_atom_site_label_1
_geom_angle_atom_site_label_2
_geom_angle_atom_site_label_3
_geom_angle
C1 P1 P2 105.67(11)
P1 P2 P11 89.79(5)
P1 P2 P3 97.23(5)
P11 P2 P3 59.84(4)
P4 P3 P11 103.45(4)
P4 P3 P2 101.09(5)
P11 P3 P2 59.82(4)
P9 P4 P3 102.35(4)
P9 P4 P5 102.80(5)
P3 P4 P5 94.39(5)
P6 P5 P12 59.94(4)
P6 P5 P4 102.53(5)
P12 P5 P4 104.73(5)
P5 P6 P12 60.22(4)
P5 P6 P7 102.82(5)
P12 P6 P7 107.90(5)
P8 P7 P9 100.74(4)
P8 P7 P6 94.63(5)
P9 P7 P6 101.12(5)
C29 P8 P7 102.61(10)
P4 P9 P10 99.83(5)
P4 P9 P7 93.53(4)
P10 P9 P7 101.57(5)
P9 P10 P12 103.08(5)
P9 P10 P11 101.01(4)
P12 P10 P11 94.21(5)
P10 P11 P2 101.50(5)
P10 P11 P3 105.72(5)
P2 P11 P3 60.34(4)
P10 P12 P6 103.14(5)
P10 P12 P5 104.61(5)
P6 P12 P5 59.85(4)
C1 N1 C5 122.4(3)
C1 N1 C4 111.4(3)
C5 N1 C4 123.5(2)
C1 N2 C11 126.6(3)
C1 N2 C3 110.7(2)
C11 N2 C3 118.2(3)
C29 N3 C32 125.1(3)
C29 N3 C31 111.4(2)
C32 N3 C31 118.1(2)
C29 N4 C38 125.8(3)
C29 N4 C30 111.7(2)
C38 N4 C30 121.6(2)
N2 C1 N1 107.4(3)
N2 C1 P1 134.1(2)
N1 C1 P1 118.5(2)
N2 C3 C4 102.3(3)
N1 C4 C3 101.2(2)
C10 C5 C6 122.9(3)
C10 C5 N1 117.8(3)
C6 C5 N1 119.3(3)
C7 C6 C5 117.8(4)
C7 C6 C17 120.0(4)
C5 C6 C17 122.2(3)
C8 C7 C6 120.7(4)
C7 C8 C9 121.5(4)
C8 C9 C10 120.6(4)
C5 C10 C9 116.4(4)
C5 C10 C20 122.4(3)
C9 C10 C20 121.2(3)
C16 C11 C12 123.1(3)
C16 C11 N2 118.6(3)
C12 C11 N2 118.3(3)
C13 C12 C11 116.8(3)
C13 C12 C23 120.1(3)
C11 C12 C23 123.0(3)
C14 C13 C12 121.5(4)
C13 C14 C15 120.3(4)
C14 C15 C16 121.4(3)
C15 C16 C11 116.9(3)
C15 C16 C26 122.0(3)
C11 C16 C26 121.1(3)
C6 C17 C19 110.7(3)
C6 C17 C18 112.6(3)
C19 C17 C18 110.8(3)
C10 C20 C22 112.1(3)
C10 C20 C21 112.1(3)
C22 C20 C21 111.0(3)
C12 C23 C24 111.2(3)
C12 C23 C25 110.8(3)
C24 C23 C25 110.9(3)
C27 C26 C16 113.4(4)
C27 C26 C28 110.0(3)
C16 C26 C28 112.4(3)
N3 C29 N4 107.8(3)
N3 C29 P8 134.6(2)
N4 C29 P8 117.6(2)
N4 C30 C31 101.8(2)
N3 C31 C30 102.7(2)
C37 C32 C33 122.2(3)
C37 C32 N3 118.2(3)
C33 C32 N3 119.5(3)
C34 C33 C32 117.7(3)
C34 C33 C44 119.0(3)
C32 C33 C44 123.2(3)
C35 C34 C33 120.8(3)
C36 C35 C34 120.4(3)
C35 C36 C37 121.6(3)
C36 C37 C32 117.1(3)
C36 C37 C47 119.8(3)
C32 C37 C47 123.2(3)
C43 C38 C39 122.2(3)
C43 C38 N4 117.5(3)
C39 C38 N4 120.3(3)
C40 C39 C38 117.0(3)
C40 C39 C50 119.1(3)
C38 C39 C50 123.8(3)
C41 C40 C39 121.6(3)
C40 C41 C42 120.3(3)
C41 C42 C43 121.1(3)
C42 C43 C38 117.9(3)
C42 C43 C53 119.6(3)
C38 C43 C53 122.5(3)
C45 C44 C33 112.5(3)
C45 C44 C46 110.7(3)
C33 C44 C46 109.6(3)
C37 C47 C49 110.9(3)
C37 C47 C48 112.5(3)
C49 C47 C48 109.6(3)
C39 C50 C52 112.4(3)
C39 C50 C51 110.4(3)
C52 C50 C51 110.3(3)
C54 C53 C55 111.5(3)
C54 C53 C43 110.6(3)
C55 C53 C43 111.9(3)

loop_
_geom_bond_atom_site_label_1
_geom_bond_atom_site_label_2
_geom_bond_distance
P1 C1 1.755(3)
P1 P2 2.2015(12)
P2 P11 2.2216(13)
P2 P3 2.2333(12)
P3 P4 2.2171(12)
P3 P11 2.2219(12)
P4 P9 2.1765(12)
P4 P5 2.2248(13)
P5 P6 2.2094(12)
P5 P12 2.2176(12)
P6 P12 2.2113(12)
P6 P7 2.2185(13)
P7 P8 2.1874(11)
P7 P9 2.1982(12)
P8 C29 1.778(3)
P9 P10 2.1879(12)
P10 P12 2.2034(12)
P10 P11 2.2204(11)
N1 C1 1.375(4)
N1 C5 1.427(4)
N1 C4 1.462(4)
N2 C1 1.356(4)
N2 C11 1.443(4)
N2 C3 1.474(4)
N3 C29 1.357(4)
N3 C32 1.442(4)
N3 C31 1.471(4)
N4 C29 1.369(4)
N4 C38 1.433(4)
N4 C30 1.466(4)
C3 C4 1.512(4)
C5 C10 1.402(5)
C5 C6 1.408(5)
C6 C7 1.387(5)
C6 C17 1.517(5)
C7 C8 1.367(6)
C8 C9 1.380(6)
C9 C10 1.414(5)
C10 C20 1.501(5)
C11 C16 1.396(4)
C11 C12 1.410(4)
C12 C13 1.383(5)
C12 C23 1.521(5)
C13 C14 1.377(5)
C14 C15 1.379(5)
C15 C16 1.389(5)
C16 C26 1.513(5)
C17 C19 1.527(5)
C17 C18 1.535(5)
C20 C22 1.516(5)
C20 C21 1.532(5)
C23 C24 1.532(5)
C23 C25 1.534(5)
C26 C27 1.505(5)
C26 C28 1.533(5)
C30 C31 1.522(4)
C32 C37 1.398(4)
C32 C33 1.410(4)
C33 C34 1.388(4)
C33 C44 1.523(5)
C34 C35 1.382(5)
C35 C36 1.372(5)
C36 C37 1.398(4)
C37 C47 1.517(4)
C38 C43 1.403(4)
C38 C39 1.404(4)
C39 C40 1.398(5)
C39 C50 1.516(4)
C40 C41 1.369(5)
C41 C42 1.382(5)
C42 C43 1.386(5)
C43 C53 1.530(4)
C44 C45 1.519(5)
C44 C46 1.535(5)
C47 C49 1.518(5)
C47 C48 1.526(5)
C50 C52 1.532(5)
C50 C51 1.532(5)
C53 C54 1.520(5)
C53 C55 1.527(5)
